data_4348582
loop_
_publ_author_name
'Burt, Jennifer'
'Emsley, James W.'
'Levason, William'
'Reid, Gillian'
'Tinkler, Iain S.'

_publ_section_title
;
 Systematics of BX3 and BX2(+) Complexes (X = F, Cl, Br, I) with Neutral
 Diphosphine and Diarsine Ligands.
;
_journal_issue 17
_journal_name_full 'Inorganic chemistry'
_journal_page_first 8852
_journal_page_last 8864
_journal_paper_doi 10.1021/acs.inorgchem.6b01375
_journal_volume 55
_journal_year 2016
_chemical_formula_moiety 'C10 H16 As2 B Cl2, B Cl4'
_chemical_formula_sum 'C10 H16 As2 B2 Cl6'
_chemical_formula_weight 520.39
_space_group_crystal_system orthorhombic
_space_group_IT_number 19
_space_group_name_Hall 'P 2ac 2ab'
_space_group_name_H-M_alt 'P 21 21 21'
_atom_sites_solution_hydrogens geom
_atom_sites_solution_primary direct
_atom_sites_solution_secondary difmap
_audit_creation_method SHELXL-97
_cell_angle_alpha 90.00
_cell_angle_beta 90.00
_cell_angle_gamma 90.00
_cell_formula_units_Z 4
_cell_length_a 8.277(3)
_cell_length_b 14.406(4)
_cell_length_c 16.214(5)
_cell_measurement_reflns_used 5104
_cell_measurement_temperature 100(2)
_cell_measurement_theta_max 27.5
_cell_measurement_theta_min 2.5
_cell_volume 1933.3(11)
_computing_cell_refinement
;
CrystalClear-SM Expert 2.1 b29 (Rigaku, 2013)
;
_computing_data_collection
;
CrystalClear-SM Expert 2.1 b29 (Rigaku, 2013)
;
_computing_data_reduction
;
CrystalClear-SM Expert 2.1 b29 (Rigaku, 2013)
;
_computing_structure_refinement 'SHELXL-97 (Sheldrick, 2008)'
_computing_structure_solution 'Superflip (Palatinus et al., 2007)'
_diffrn_ambient_temperature 100(2)
_diffrn_detector CCD
_diffrn_detector_area_resol_mean 28.5714
_diffrn_measured_fraction_theta_full 0.997
_diffrn_measured_fraction_theta_max 0.997
_diffrn_measurement_device
;
AFC12 (Right): Kappa 3 circle
;
_diffrn_measurement_device_type
;
Rigaku Saturn724+ (2x2 bin mode)
;
_diffrn_measurement_method 'profile data from \w-scans'
_diffrn_measurement_specimen_support Fiber
_diffrn_radiation_monochromator Confocal
_diffrn_radiation_type MoK\a
_diffrn_radiation_wavelength 0.71073
_diffrn_reflns_av_R_equivalents 0.0547
_diffrn_reflns_av_sigmaI/netI 0.0513
_diffrn_reflns_limit_h_max 10
_diffrn_reflns_limit_h_min -10
_diffrn_reflns_limit_k_max 18
_diffrn_reflns_limit_k_min -18
_diffrn_reflns_limit_l_max 18
_diffrn_reflns_limit_l_min -21
_diffrn_reflns_number 17649
_diffrn_reflns_theta_full 27.48
_diffrn_reflns_theta_max 27.48
_diffrn_reflns_theta_min 3.09
_diffrn_source 'Sealed Tube'
_diffrn_source_current 55.0
_diffrn_source_power 2.5
_diffrn_source_voltage 45.0
_exptl_absorpt_coefficient_mu 4.272
_exptl_absorpt_correction_T_max 0.8477
_exptl_absorpt_correction_T_min 0.7262
_exptl_absorpt_correction_type multi-scan
_exptl_absorpt_process_details 'CrystalClear-SM Expert 2.1 b29 (Rigaku, 2013)'
_exptl_crystal_colour colourless
_exptl_crystal_density_diffrn 1.788
_exptl_crystal_density_method 'not measured'
_exptl_crystal_description chunk
_exptl_crystal_F_000 1016
_exptl_crystal_size_max 0.08
_exptl_crystal_size_mid 0.05
_exptl_crystal_size_min 0.04
_refine_diff_density_max 0.397
_refine_diff_density_min -0.336
_refine_diff_density_rms 0.064
_refine_ls_abs_structure_details 'Flack H D (1983), Acta Cryst. A39, 876-881'
_refine_ls_abs_structure_Flack 0.007(6)
_refine_ls_extinction_method none
_refine_ls_goodness_of_fit_ref 0.863
_refine_ls_hydrogen_treatment constr
_refine_ls_matrix_type full
_refine_ls_number_parameters 185
_refine_ls_number_reflns 4421
_refine_ls_number_restraints 0
_refine_ls_restrained_S_all 0.863
_refine_ls_R_factor_all 0.0230
_refine_ls_R_factor_gt 0.0212
_refine_ls_shift/su_max 0.003
_refine_ls_shift/su_mean 0.000
_refine_ls_structure_factor_coef Fsqd
_refine_ls_weighting_details 'calc w=1/[\s^2^(Fo^2^)+(0.0011P)^2^+0.0000P] where P=(Fo^2^+2Fc^2^)/3'
_refine_ls_weighting_scheme calc
_refine_ls_wR_factor_gt 0.0408
_refine_ls_wR_factor_ref 0.0410
_reflns_number_gt 4123
_reflns_number_total 4421
_reflns_threshold_expression >2\s(I)
_cod_data_source_file ic6b01375_si_008.cif
_cod_data_source_block 2015JEBR26
_cod_original_cell_volume 1933.3(10)
_cod_database_code 4348582

loop_
_symmetry_equiv_pos_as_xyz
'x, y, z'
'-x+1/2, -y, z+1/2'
'-x, y+1/2, -z+1/2'
'x+1/2, -y+1/2, -z'

loop_
_atom_site_label
_atom_site_type_symbol
_atom_site_fract_x
_atom_site_fract_y
_atom_site_fract_z
_atom_site_U_iso_or_equiv
_atom_site_adp_type
_atom_site_occupancy
_atom_site_symmetry_multiplicity
_atom_site_calc_flag
_atom_site_refinement_flags
As1 As 0.81402(3) 0.891228(18) 0.105078(17) 0.01884(6) Uani 1 1 d .
As2 As 0.57267(3) 1.029138(18) 0.194502(18) 0.01867(6) Uani 1 1 d .
Cl4 Cl 0.73866(8) 0.42540(4) 0.16417(5) 0.02503(15) Uani 1 1 d .
Cl1 Cl 0.44933(9) 0.82892(5) 0.13649(5) 0.03184(18) Uani 1 1 d .
Cl6 Cl 1.03984(9) 0.45783(5) 0.06299(5) 0.03108(17) Uani 1 1 d .
Cl3 Cl 0.77508(9) 0.60194(5) 0.06562(5) 0.03591(19) Uani 1 1 d .
Cl2 Cl 0.67915(10) 0.83946(5) 0.28378(4) 0.03244(18) Uani 1 1 d .
Cl5 Cl 0.98073(9) 0.57133(5) 0.21605(5) 0.03314(18) Uani 1 1 d .
C7 C 0.7762(4) 0.83774(18) -0.00113(17) 0.0327(8) Uani 1 1 d .
H7A H 0.8678 0.8514 -0.0374 0.049 Uiso 1 1 calc R
H7B H 0.6773 0.8641 -0.0248 0.049 Uiso 1 1 calc R
H7C H 0.7640 0.7704 0.0044 0.049 Uiso 1 1 calc R
C6 C 0.7411(3) 1.08209(17) 0.12868(17) 0.0195(6) Uani 1 1 d .
C1 C 0.8477(3) 1.02222(17) 0.08857(16) 0.0194(6) Uani 1 1 d .
C10 C 0.5921(3) 1.08148(19) 0.30229(18) 0.0302(7) Uani 1 1 d .
H10A H 0.6757 1.0481 0.3332 0.045 Uiso 1 1 calc R
H10B H 0.4886 1.0760 0.3313 0.045 Uiso 1 1 calc R
H10C H 0.6219 1.1471 0.2978 0.045 Uiso 1 1 calc R
B1 B 0.6194(4) 0.8875(2) 0.1849(2) 0.0198(6) Uani 1 1 d .
C8 C 1.0091(3) 0.83926(19) 0.1464(2) 0.0306(7) Uani 1 1 d .
H8A H 1.0976 0.8528 0.1081 0.046 Uiso 1 1 calc R
H8B H 0.9967 0.7719 0.1519 0.046 Uiso 1 1 calc R
H8C H 1.0335 0.8663 0.2004 0.046 Uiso 1 1 calc R
C5 C 0.7608(3) 1.17757(18) 0.11994(18) 0.0264(7) Uani 1 1 d .
H5 H 0.6903 1.2193 0.1475 0.032 Uiso 1 1 calc R
C2 C 0.9690(3) 1.05583(19) 0.03857(18) 0.0259(7) Uani 1 1 d .
H2 H 1.0394 1.0145 0.0103 0.031 Uiso 1 1 calc R
C9 C 0.3736(3) 1.06984(19) 0.14770(19) 0.0306(7) Uani 1 1 d .
H9A H 0.3698 1.1378 0.1479 0.046 Uiso 1 1 calc R
H9B H 0.2834 1.0454 0.1803 0.046 Uiso 1 1 calc R
H9C H 0.3652 1.0472 0.0909 0.046 Uiso 1 1 calc R
C4 C 0.8845(4) 1.2110(2) 0.0706(2) 0.0316(7) Uani 1 1 d .
H4 H 0.8990 1.2761 0.0647 0.038 Uiso 1 1 calc R
C3 C 0.9863(4) 1.1511(2) 0.03035(19) 0.0314(7) Uani 1 1 d .
H3 H 1.0698 1.1752 -0.0036 0.038 Uiso 1 1 calc R
B2 B 0.8851(4) 0.5134(2) 0.1273(2) 0.0215(7) Uani 1 1 d .

loop_
_atom_site_aniso_label
_atom_site_aniso_U_11
_atom_site_aniso_U_22
_atom_site_aniso_U_33
_atom_site_aniso_U_23
_atom_site_aniso_U_13
_atom_site_aniso_U_12
As1 0.01959(14) 0.01721(12) 0.01973(15) -0.00070(11) 0.00163(13) 0.00259(11)
As2 0.01688(13) 0.01824(13) 0.02091(14) -0.00293(11) 0.00284(12) -0.00048(11)
Cl4 0.0235(4) 0.0225(3) 0.0290(4) 0.0026(3) 0.0055(3) -0.0045(3)
Cl1 0.0228(4) 0.0268(4) 0.0459(5) -0.0111(3) -0.0032(4) -0.0047(3)
Cl6 0.0263(4) 0.0341(4) 0.0328(4) -0.0058(3) 0.0108(3) -0.0062(3)
Cl3 0.0309(4) 0.0319(4) 0.0450(5) 0.0173(4) -0.0045(4) -0.0043(3)
Cl2 0.0368(4) 0.0367(4) 0.0238(4) 0.0097(3) 0.0034(4) 0.0087(4)
Cl5 0.0305(4) 0.0436(4) 0.0252(4) -0.0077(3) -0.0002(3) -0.0125(3)
C7 0.056(2) 0.0188(14) 0.0229(16) -0.0022(12) 0.0019(16) 0.0060(14)
C6 0.0149(13) 0.0213(13) 0.0223(15) 0.0022(11) -0.0036(12) -0.0002(11)
C1 0.0199(14) 0.0194(13) 0.0188(14) 0.0001(11) 0.0001(12) -0.0003(11)
C10 0.0276(16) 0.0360(16) 0.0270(16) -0.0151(14) 0.0065(15) -0.0089(13)
B1 0.0189(15) 0.0171(14) 0.0234(17) 0.0001(13) 0.0013(13) 0.0005(12)
C8 0.0224(16) 0.0311(16) 0.0384(19) 0.0040(14) 0.0004(15) 0.0072(13)
C5 0.0252(15) 0.0204(14) 0.0335(18) -0.0019(12) 0.0030(14) 0.0000(12)
C2 0.0246(16) 0.0263(15) 0.0268(17) -0.0025(12) 0.0062(13) 0.0024(12)
C9 0.0200(15) 0.0351(16) 0.0368(19) 0.0041(14) 0.0032(14) 0.0063(13)
C4 0.0335(18) 0.0207(14) 0.0405(19) 0.0034(13) 0.0058(16) -0.0059(13)
C3 0.0259(17) 0.0316(16) 0.0366(19) 0.0066(14) 0.0113(15) -0.0058(13)
B2 0.0190(16) 0.0250(16) 0.0204(17) -0.0006(13) 0.0013(14) -0.0048(12)

loop_
_atom_type_symbol
_atom_type_description
_atom_type_scat_dispersion_real
_atom_type_scat_dispersion_imag
_atom_type_scat_source
C C 0.0033 0.0016 'International Tables Vol C Tables 4.2.6.8 and 6.1.1.4'
H H 0.0000 0.0000 'International Tables Vol C Tables 4.2.6.8 and 6.1.1.4'
B B 0.0013 0.0007 'International Tables Vol C Tables 4.2.6.8 and 6.1.1.4'
Cl Cl 0.1484 0.1585 'International Tables Vol C Tables 4.2.6.8 and 6.1.1.4'
As As 0.0499 2.0058 'International Tables Vol C Tables 4.2.6.8 and 6.1.1.4'

loop_
_geom_angle_atom_site_label_1
_geom_angle_atom_site_label_2
_geom_angle_atom_site_label_3
_geom_angle
C8 As1 C7 107.31(14)
C8 As1 C1 108.17(12)
C7 As1 C1 107.06(11)
C8 As1 B1 115.53(13)
C7 As1 B1 115.19(13)
C1 As1 B1 103.02(11)
C9 As2 C10 108.39(13)
C9 As2 C6 106.55(12)
C10 As2 C6 106.95(12)
C9 As2 B1 115.60(12)
C10 As2 B1 116.08(13)
C6 As2 B1 102.32(11)
As1 C7 H7A 109.5
As1 C7 H7B 109.5
H7A C7 H7B 109.5
As1 C7 H7C 109.5
H7A C7 H7C 109.5
H7B C7 H7C 109.5
C5 C6 C1 119.3(3)
C5 C6 As2 122.4(2)
C1 C6 As2 118.31(19)
C2 C1 C6 121.2(2)
C2 C1 As1 122.1(2)
C6 C1 As1 116.7(2)
As2 C10 H10A 109.5
As2 C10 H10B 109.5
H10A C10 H10B 109.5
As2 C10 H10C 109.5
H10A C10 H10C 109.5
H10B C10 H10C 109.5
Cl2 B1 Cl1 114.51(16)
Cl2 B1 As1 110.54(15)
Cl1 B1 As1 110.20(16)
Cl2 B1 As2 110.97(16)
Cl1 B1 As2 110.05(15)
As1 B1 As2 99.57(13)
As1 C8 H8A 109.5
As1 C8 H8B 109.5
H8A C8 H8B 109.5
As1 C8 H8C 109.5
H8A C8 H8C 109.5
H8B C8 H8C 109.5
C4 C5 C6 119.3(3)
C4 C5 H5 120.4
C6 C5 H5 120.4
C1 C2 C3 118.6(3)
C1 C2 H2 120.7
C3 C2 H2 120.7
As2 C9 H9A 109.5
As2 C9 H9B 109.5
H9A C9 H9B 109.5
As2 C9 H9C 109.5
H9A C9 H9C 109.5
H9B C9 H9C 109.5
C3 C4 C5 120.7(3)
C3 C4 H4 119.7
C5 C4 H4 119.7
C4 C3 C2 120.9(3)
C4 C3 H3 119.5
C2 C3 H3 119.5
Cl6 B2 Cl5 109.98(16)
Cl6 B2 Cl4 109.96(16)
Cl5 B2 Cl4 109.78(17)
Cl6 B2 Cl3 109.63(17)
Cl5 B2 Cl3 108.65(16)
Cl4 B2 Cl3 108.81(16)

loop_
_geom_bond_atom_site_label_1
_geom_bond_atom_site_label_2
_geom_bond_distance
As1 C8 1.901(3)
As1 C7 1.912(3)
As1 C1 1.926(3)
As1 B1 2.067(3)
As2 C9 1.907(3)
As2 C10 1.910(3)
As2 C6 1.914(3)
As2 B1 2.083(3)
Cl4 B2 1.853(3)
Cl1 B1 1.819(3)
Cl6 B2 1.835(3)
Cl3 B2 1.859(3)
Cl2 B1 1.815(3)
Cl5 B2 1.843(3)
C7 H7A 0.9800
C7 H7B 0.9800
C7 H7C 0.9800
C6 C5 1.392(3)
C6 C1 1.395(4)
C1 C2 1.379(4)
C10 H10A 0.9800
C10 H10B 0.9800
C10 H10C 0.9800
C8 H8A 0.9800
C8 H8B 0.9800
C8 H8C 0.9800
C5 C4 1.385(4)
C5 H5 0.9500
C2 C3 1.387(4)
C2 H2 0.9500
C9 H9A 0.9800
C9 H9B 0.9800
C9 H9C 0.9800
C4 C3 1.371(4)
C4 H4 0.9500
C3 H3 0.9500

loop_
_geom_torsion_atom_site_label_1
_geom_torsion_atom_site_label_2
_geom_torsion_atom_site_label_3
_geom_torsion_atom_site_label_4
_geom_torsion
C9 As2 C6 C5 60.7(3)
C10 As2 C6 C5 -55.0(3)
B1 As2 C6 C5 -177.5(2)
C9 As2 C6 C1 -119.5(2)
C10 As2 C6 C1 124.7(2)
B1 As2 C6 C1 2.2(2)
C5 C6 C1 C2 -1.9(4)
As2 C6 C1 C2 178.3(2)
C5 C6 C1 As1 179.1(2)
As2 C6 C1 As1 -0.6(3)
C8 As1 C1 C2 57.0(3)
C7 As1 C1 C2 -58.4(3)
B1 As1 C1 C2 179.7(2)
C8 As1 C1 C6 -124.1(2)
C7 As1 C1 C6 120.5(2)
B1 As1 C1 C6 -1.3(2)
C8 As1 B1 Cl2 3.3(2)
C7 As1 B1 Cl2 129.35(15)
C1 As1 B1 Cl2 -114.46(15)
C8 As1 B1 Cl1 -124.33(15)
C7 As1 B1 Cl1 1.76(19)
C1 As1 B1 Cl1 117.95(15)
C8 As1 B1 As2 120.05(13)
C7 As1 B1 As2 -113.86(13)
C1 As1 B1 As2 2.33(14)
C9 As2 B1 Cl2 -130.74(15)
C10 As2 B1 Cl2 -2.1(2)
C6 As2 B1 Cl2 113.92(16)
C9 As2 B1 Cl1 -2.9(2)
C10 As2 B1 Cl1 125.67(15)
C6 As2 B1 Cl1 -118.29(15)
C9 As2 B1 As1 112.79(14)
C10 As2 B1 As1 -118.59(14)
C6 As2 B1 As1 -2.55(15)
C1 C6 C5 C4 0.9(4)
As2 C6 C5 C4 -179.4(2)
C6 C1 C2 C3 1.7(4)
As1 C1 C2 C3 -179.5(2)
C6 C5 C4 C3 0.3(5)
C5 C4 C3 C2 -0.6(5)
C1 C2 C3 C4 -0.4(5)
